data_7009377
loop_
_publ_author_name
'Schneider, Alexandra'
'Freisinger, Eva'
'Beck, Bettina'
'Lippert, Bernhard'

_publ_section_title
;
 Ready formation of water-stable PtII-(\m-NH2)-PdII species through
 combination of trans-[(NH3)2PtIIL2] (L = N,N'-heterocycle) and [enPd(H2O)2]2+
;
_journal_issue 6
_journal_name_full 'Journal of the Chemical Society, Dalton Transactions'
_journal_page_first 837
_journal_paper_doi 10.1039/b000456l
_journal_year 2000
_chemical_formula_sum 'C14 H36 N14 O15 Pd3 Pt'
_chemical_formula_weight 1154.86
_chemical_name_systematic ?
_space_group_IT_number 14
_symmetry_cell_setting monoclinic
_symmetry_space_group_name_Hall '-P 2yn'
_symmetry_space_group_name_H-M 'P 1 21/n 1'
_atom_sites_solution_hydrogens geom
_atom_sites_solution_primary patterson
_atom_sites_solution_secondary difmap
_audit_creation_method SHELXL
_cell_angle_alpha 90.00
_cell_angle_beta 92.56(3)
_cell_angle_gamma 90.00
_cell_formula_units_Z 4
_cell_length_a 8.274(2)
_cell_length_b 13.653(3)
_cell_length_c 27.992(6)
_cell_measurement_reflns_used 3631
_cell_measurement_temperature 136(2)
_cell_measurement_theta_max 21.72
_cell_measurement_theta_min 2.60
_cell_volume 3159.0(12)
_computing_cell_refinement 'DENZO, SCALEPACK (Otwinowski, Minor, 1997)'
_computing_data_collection 'KappaCCD (Nonius BV, Netherlands)'
_computing_data_reduction 'DENZO, SCALEPACK (Otwinowski, Minor, 1997)'
_computing_molecular_graphics 'Siemens SHELXTL-PLUS(VMS)'
_computing_publication_material SHELXL-93
_computing_structure_refinement 'SHELXL-93 (Sheldrick, 1993)'
_computing_structure_solution 'SHELXS-86 (Sheldrick, 1990)'
_diffrn_ambient_temperature 136(2)
_diffrn_detector_area_resol_mean '19 vertical, 18 horizontal'
_diffrn_measurement_device Enraf-Nonius-KappaCCD
_diffrn_measurement_method
;
360 frames via \w-rotation (\D\w\=1\%) and two times 70s per frame
;
_diffrn_radiation_monochromator graphite
_diffrn_radiation_source 'fine-focus sealed tube'
_diffrn_radiation_type MoK\a
_diffrn_radiation_wavelength 0.71069
_diffrn_reflns_av_R_equivalents 0.055
_diffrn_reflns_av_sigmaI/netI 0.0469
_diffrn_reflns_limit_h_max 8
_diffrn_reflns_limit_h_min 0
_diffrn_reflns_limit_k_max 14
_diffrn_reflns_limit_k_min 0
_diffrn_reflns_limit_l_max 29
_diffrn_reflns_limit_l_min -29
_diffrn_reflns_number 3631
_diffrn_reflns_theta_max 21.72
_diffrn_reflns_theta_min 2.60
_exptl_absorpt_coefficient_mu 6.182
_exptl_absorpt_correction_T_max 0.6967
_exptl_absorpt_correction_T_min 0.2052
_exptl_absorpt_correction_type SCALEPACK
_exptl_crystal_colour red-brown
_exptl_crystal_density_diffrn 2.428
_exptl_crystal_description stick
_exptl_crystal_F_000 2216
_exptl_crystal_size_max 0.38
_exptl_crystal_size_mid 0.13
_exptl_crystal_size_min 0.06
_refine_diff_density_max 0.780
_refine_diff_density_min -1.020
_refine_diff_density_rms 0.113
_refine_ls_extinction_coef 0.00007(3)
_refine_ls_extinction_expression Fc^*^=kFc[1+0.001xFc^2^\l^3^/sin(2\q)]^-1/4^
_refine_ls_extinction_method SHELXL
_refine_ls_goodness_of_fit_all 0.920
_refine_ls_goodness_of_fit_obs 1.013
_refine_ls_hydrogen_treatment
;
 refU, except H2, H2', H8a, H8b, H8a', H8b',
 H1wa, H1wb, H2wa, H2wb, H3wa, H3wb refall'
;
_refine_ls_matrix_type full
_refine_ls_number_parameters 403
_refine_ls_number_reflns 3628
_refine_ls_number_restraints 0
_refine_ls_restrained_S_all 0.937
_refine_ls_restrained_S_obs 1.013
_refine_ls_R_factor_all 0.0405
_refine_ls_R_factor_obs 0.0248
_refine_ls_shift/esd_max 0.007
_refine_ls_shift/esd_mean 0.000
_refine_ls_structure_factor_coef Fsqd
_refine_ls_weighting_details 'w=1/[\s^2^(Fo^2^)+(0.0228P)^2^+0.0000P] where P=(Fo^2^+2Fc^2^)/3'
_refine_ls_weighting_scheme calc
_refine_ls_wR_factor_all 0.0490
_refine_ls_wR_factor_obs 0.0458
_reflns_number_observed 2810
_reflns_number_total 3631
_reflns_observed_criterion >2sigma(I)
_cod_data_source_file b000456l.txt
_cod_data_source_block 4a
_cod_depositor_comments
;
The following automatic conversions were performed:

'_refine_ls_weighting_scheme' value 'calc
w=1/[\s^2^(Fo^2^)+(0.0228P)^2^+0.0000P] where P=(Fo^2^+2Fc^2^)/3' was
changed to 'calc'. New tag '_refine_ls_weighting_details' was
created. The value of the new tag was set to
'w=1/[\s^2^(Fo^2^)+(0.0228P)^2^+0.0000P] where P=(Fo^2^+2Fc^2^)/3'.

Automatic conversion script
Id: cif_fix_values 3143 2015-03-26 13:38:13Z robertas 
;
_cod_original_sg_symbol_H-M P2(1)/n
_cod_database_code 7009377

loop_
_symmetry_equiv_pos_as_xyz
'x, y, z'
'-x+1/2, y+1/2, -z+1/2'
'-x, -y, -z'
'x-1/2, -y-1/2, z-1/2'

loop_
_atom_site_aniso_label
_atom_site_aniso_U_11
_atom_site_aniso_U_22
_atom_site_aniso_U_33
_atom_site_aniso_U_23
_atom_site_aniso_U_13
_atom_site_aniso_U_12
Pt1 0.0178(2) 0.0164(2) 0.0221(2) 0.0004(2) 0.00247(11) 0.00015(13)
Pd1 0.0165(3) 0.0168(3) 0.0226(4) 0.0004(3) 0.0020(2) 0.0003(2)
Pd2 0.0165(3) 0.0174(3) 0.0224(4) 0.0005(3) 0.0017(2) -0.0001(2)
Pd3 0.0195(3) 0.0165(3) 0.0208(4) 0.0004(3) 0.0029(2) 0.0006(2)
N11' 0.016(3) 0.017(4) 0.027(4) 0.002(3) -0.001(3) 0.003(3)
N11 0.011(3) 0.019(4) 0.031(4) 0.000(3) 0.000(3) -0.002(3)
N21 0.026(3) 0.018(4) 0.030(4) 0.002(3) 0.000(3) -0.005(3)
C21 0.025(4) 0.028(5) 0.019(5) -0.002(4) 0.001(3) -0.005(3)
C22 0.032(4) 0.021(5) 0.027(5) -0.005(4) 0.001(4) -0.001(3)
N22 0.022(3) 0.021(4) 0.027(4) 0.007(3) 0.002(3) 0.001(3)
C31 0.033(4) 0.028(5) 0.026(5) 0.004(4) 0.004(4) -0.002(4)
C32 0.026(4) 0.034(5) 0.027(5) -0.005(4) 0.007(3) 0.002(4)
C5 0.035(4) 0.026(5) 0.030(5) 0.002(4) 0.015(4) 0.012(4)
C6 0.037(4) 0.017(5) 0.015(5) -0.001(4) 0.005(3) 0.000(4)
C5' 0.014(4) 0.043(5) 0.037(5) -0.002(4) 0.004(3) 0.002(3)
C6' 0.024(4) 0.026(5) 0.029(5) 0.001(4) 0.004(3) -0.001(4)
N10 0.019(3) 0.024(4) 0.037(5) 0.001(4) 0.006(3) 0.005(3)
O11 0.033(3) 0.017(3) 0.028(3) 0.003(3) 0.001(2) -0.007(2)
O12 0.037(3) 0.018(3) 0.038(4) -0.001(3) 0.003(3) -0.008(3)
O13 0.034(3) 0.028(3) 0.033(4) 0.002(3) 0.001(3) -0.001(2)
N20 0.027(4) 0.041(5) 0.038(5) -0.012(4) -0.003(3) 0.007(4)
O21 0.028(3) 0.030(3) 0.046(4) 0.006(3) -0.001(3) -0.009(3)
O22 0.025(3) 0.024(4) 0.055(4) 0.005(3) -0.004(2) 0.002(2)
O23 0.036(4) 0.050(4) 0.153(8) -0.043(4) 0.006(4) 0.002(3)
N30 0.027(3) 0.033(5) 0.028(5) -0.009(4) 0.001(3) -0.007(3)
O31 0.046(3) 0.030(3) 0.024(4) 0.007(3) 0.003(3) 0.002(3)
O32 0.038(3) 0.037(3) 0.024(4) -0.002(3) 0.001(3) -0.008(2)
O33 0.092(4) 0.023(4) 0.058(5) -0.012(3) -0.016(3) 0.016(3)
N40 0.051(5) 0.028(5) 0.049(5) 0.002(4) -0.009(4) -0.006(4)
O41 0.029(3) 0.060(4) 0.060(4) 0.008(3) -0.009(3) 0.009(3)
O42 0.079(5) 0.051(5) 0.124(7) 0.031(5) 0.016(4) 0.031(4)
O1W 0.020(3) 0.024(3) 0.037(4) 0.005(3) -0.002(2) 0.001(2)
O2W 0.036(4) 0.028(4) 0.076(6) -0.008(3) -0.003(3) -0.003(3)
O3W 0.052(4) 0.037(4) 0.061(5) 0.009(4) -0.015(3) -0.008(4)

loop_
_atom_site_label
_atom_site_type_symbol
_atom_site_fract_x
_atom_site_fract_y
_atom_site_fract_z
_atom_site_U_iso_or_equiv
_atom_site_thermal_displace_type
_atom_site_occupancy
_atom_site_calc_flag
_atom_site_refinement_flags
_atom_site_disorder_group
Pt1 Pt 0.87259(3) 0.82675(2) 0.608965(10) 0.01873(10) Uani 1 d . .
Pd1 Pd 0.71610(6) 0.67597(4) 0.59603(2) 0.01860(15) Uani 1 d . .
Pd2 Pd 0.77363(5) 0.73983(4) 0.49678(2) 0.0188(2) Uani 1 d . .
Pd3 Pd 0.75230(6) 0.68860(4) 0.70404(2) 0.0189(2) Uani 1 d . .
N11' N 0.9342(6) 0.8171(4) 0.5393(2) 0.0198(15) Uani 1 d . .
N11 N 0.8014(7) 0.8258(4) 0.6777(2) 0.0203(15) Uani 1 d . .
N21 N 0.6297(6) 0.6550(4) 0.4523(2) 0.0246(15) Uani 1 d . .
H21A H 0.6251(6) 0.5937(4) 0.4639(2) 0.026(5) Uiso 1 calc R .
H21B H 0.5286(6) 0.6796(4) 0.4504(2) 0.026(5) Uiso 1 calc R .
C21 C 0.6984(7) 0.6538(5) 0.4038(2) 0.024(2) Uani 1 d . .
H21C H 0.6737(7) 0.7145(5) 0.3871(2) 0.026(5) Uiso 1 calc R .
H21D H 0.6532(7) 0.5998(5) 0.3850(2) 0.026(5) Uiso 1 calc R .
C22 C 0.8779(8) 0.6416(5) 0.4114(3) 0.027(2) Uani 1 d . .
H22A H 0.9023(8) 0.5767(5) 0.4237(3) 0.026(5) Uiso 1 calc R .
H22B H 0.9299(8) 0.6492(5) 0.3812(3) 0.026(5) Uiso 1 calc R .
N22 N 0.9396(6) 0.7173(4) 0.4461(2) 0.0235(15) Uani 1 d . .
H22C H 0.9578(6) 0.7737(4) 0.4306(2) 0.026(5) Uiso 1 calc R .
H22D H 1.0337(6) 0.6971(4) 0.4602(2) 0.026(5) Uiso 1 calc R .
N31 N 0.7070(6) 0.5578(4) 0.7377(2) 0.0237(14) Uiso 1 d . .
H31A H 0.6284(6) 0.5246(4) 0.7214(2) 0.026(5) Uiso 1 calc R .
H31B H 0.7969(6) 0.5205(4) 0.7393(2) 0.026(5) Uiso 1 calc R .
C31 C 0.6563(8) 0.5809(5) 0.7859(3) 0.029(2) Uani 1 d . .
H31C H 0.7499(8) 0.5969(5) 0.8065(3) 0.026(5) Uiso 1 calc R .
H31D H 0.6024(8) 0.5249(5) 0.7993(3) 0.026(5) Uiso 1 calc R .
C32 C 0.5418(8) 0.6676(5) 0.7824(3) 0.029(2) Uani 1 d . .
H32A H 0.4444(8) 0.6507(5) 0.7637(3) 0.026(5) Uiso 1 calc R .
H32B H 0.5115(8) 0.6878(5) 0.8140(3) 0.026(5) Uiso 1 calc R .
N32 N 0.6320(6) 0.7477(4) 0.7586(2) 0.0267(15) Uiso 1 d . .
H32C H 0.7025(6) 0.7761(4) 0.7798(2) 0.026(5) Uiso 1 calc R .
H32D H 0.5624(6) 0.7938(4) 0.7474(2) 0.026(5) Uiso 1 calc R .
N1 N 0.6741(6) 0.9015(4) 0.5846(2) 0.0175(13) Uiso 1 d . .
N2 N 0.5932(6) 0.7575(4) 0.5448(2) 0.0209(14) Uiso 1 d . .
C2 C 0.5621(7) 0.8549(5) 0.5567(2) 0.021(2) Uiso 1 d . .
C3 C 0.4203(7) 0.9046(5) 0.5407(2) 0.024(2) Uiso 1 d . .
H3 H 0.3413(7) 0.8722(5) 0.5221(2) 0.026(7) Uiso 1 calc R .
C4 C 0.3999(8) 1.0001(5) 0.5527(3) 0.026(2) Uiso 1 d . .
H4 H 0.3080(8) 1.0336(5) 0.5415(3) 0.026(7) Uiso 1 calc R .
C5 C 0.5160(8) 1.0481(6) 0.5816(3) 0.030(2) Uani 1 d . .
H5 H 0.5026(8) 1.1132(6) 0.5902(3) 0.026(7) Uiso 1 calc R .
C6 C 0.6519(8) 0.9960(5) 0.5970(2) 0.023(2) Uani 1 d . .
H6 H 0.7303(8) 1.0269(5) 0.6165(2) 0.026(7) Uiso 1 calc R .
N1' N 1.0586(5) 0.7417(4) 0.6326(2) 0.0180(13) Uiso 1 d . .
C2' C 1.0280(7) 0.6483(5) 0.6468(2) 0.020(2) Uiso 1 d . .
N2' N 0.8659(7) 0.6211(4) 0.6485(2) 0.024(2) Uiso 1 d . .
C3' C 1.1550(7) 0.5856(5) 0.6615(2) 0.026(2) Uiso 1 d . .
H3' H 1.1338(7) 0.5220(5) 0.6713(2) 0.026(7) Uiso 1 calc R .
C4' C 1.3099(8) 0.6195(6) 0.6613(3) 0.029(2) Uiso 1 d . .
H4' H 1.3949(8) 0.5778(6) 0.6701(3) 0.026(7) Uiso 1 calc R .
C5' C 1.3429(8) 0.7157(6) 0.6479(3) 0.031(2) Uani 1 d . .
H5' H 1.4483(8) 0.7394(6) 0.6485(3) 0.026(7) Uiso 1 calc R .
C6' C 1.2148(7) 0.7736(5) 0.6340(2) 0.026(2) Uani 1 d . .
H6' H 1.2351(7) 0.8379(5) 0.6251(2) 0.026(7) Uiso 1 calc R .
N10 N 1.0535(6) 1.0420(5) 0.5986(3) 0.027(2) Uani 1 d . .
O11 O 1.0365(5) 0.9704(3) 0.6270(2) 0.0261(12) Uani 1 d . .
O12 O 1.1301(5) 1.1148(4) 0.6139(2) 0.0309(13) Uani 1 d . .
O13 O 0.9918(5) 1.0397(4) 0.5568(2) 0.0315(13) Uani 1 d . .
N20 N 0.7395(7) 0.8892(5) 0.0204(2) 0.035(2) Uani 1 d . .
O21 O 0.8632(5) 0.9446(4) 0.0156(2) 0.0348(14) Uani 1 d . .
O22 O 0.7535(5) 0.7994(4) 0.0168(2) 0.0350(14) Uani 1 d . .
O23 O 0.6080(7) 0.9260(4) 0.0267(3) 0.080(2) Uani 1 d . .
N30 N 0.2425(7) 0.1574(5) 0.1293(3) 0.029(2) Uani 1 d . .
O31 O 0.2782(5) 0.0988(4) 0.1625(2) 0.0333(13) Uani 1 d . .
O32 O 0.2216(5) 0.1266(4) 0.0867(2) 0.0333(13) Uani 1 d . .
O33 O 0.2284(7) 0.2463(4) 0.1367(2) 0.058(2) Uani 1 d . .
N40 N 0.8557(8) 0.1426(5) 0.2288(3) 0.043(2) Uani 1 d . .
O41 O 0.7178(6) 0.1581(4) 0.2123(2) 0.050(2) Uani 1 d . .
O42 O 0.9012(7) 0.0614(5) 0.2395(3) 0.084(2) Uani 1 d . .
O43 O 0.9728(15) 0.2016(9) 0.2281(5) 0.048(4) Uiso 0.50 d P .
O43A O 0.9218(16) 0.2211(10) 0.2451(5) 0.062(4) Uiso 0.50 d P .
O1W O 0.5810(6) 0.5475(4) 0.5889(2) 0.0272(14) Uani 1 d . .
O2W O -0.0007(6) 0.5511(4) 0.2294(2) 0.047(2) Uani 1 d . .
O3W O 0.8895(7) 0.3866(5) 0.1863(2) 0.050(2) Uani 1 d . .
H2 H 0.5061(66) 0.7320(47) 0.5372(21) 0.027(6) Uiso 1 d . .
H2' H 0.8419(73) 0.5774(50) 0.6561(24) 0.027(6) Uiso 1 d . .
H11A H 0.8712(79) 0.8407(49) 0.6988(25) 0.027(6) Uiso 1 d . .
H11B H 0.7086(75) 0.8516(46) 0.6821(23) 0.027(6) Uiso 1 d . .
H11C H 0.9406(72) 0.8749(49) 0.5231(24) 0.027(6) Uiso 1 d . .
H11D H 1.0157(73) 0.7913(49) 0.5359(24) 0.027(6) Uiso 1 d . .
H1WA H 0.5075(74) 0.5549(52) 0.5704(25) 0.027(6) Uiso 1 d . .
H1WB H 0.6313(78) 0.5002(50) 0.5845(26) 0.027(6) Uiso 1 d . .
H2WA H -0.0758(77) 0.5681(51) 0.2473(25) 0.027(6) Uiso 1 d . .
H2WB H -0.0322(74) 0.4982(50) 0.2137(25) 0.027(6) Uiso 1 d . .
H3WA H 0.8111(80) 0.3904(53) 0.1688(26) 0.027(6) Uiso 1 d . .
H3WB H 0.9112(80) 0.3358(52) 0.2000(26) 0.027(6) Uiso 1 d . .

loop_
_atom_type_symbol
_atom_type_description
_atom_type_scat_dispersion_real
_atom_type_scat_dispersion_imag
_atom_type_scat_source
C C 0.0033 0.0016 'International Tables Vol C Tables 4.2.6.8 and 6.1.1.4'
H H 0.0000 0.0000 'International Tables Vol C Tables 4.2.6.8 and 6.1.1.4'
N N 0.0061 0.0033 'International Tables Vol C Tables 4.2.6.8 and 6.1.1.4'
O O 0.0106 0.0060 'International Tables Vol C Tables 4.2.6.8 and 6.1.1.4'
Pd Pd -0.9988 1.0072 'International Tables Vol C Tables 4.2.6.8 and 6.1.1.4'
Pt Pt -1.7033 8.3905 'International Tables Vol C Tables 4.2.6.8 and 6.1.1.4'

loop_
_geom_angle_atom_site_label_1
_geom_angle_atom_site_label_2
_geom_angle_atom_site_label_3
_geom_angle
_geom_angle_site_symmetry_1
_geom_angle_site_symmetry_3
_geom_angle_publ_flag
N1' Pt1 N1 175.1(2) . . ?
N1' Pt1 N11 86.3(2) . . ?
N1 Pt1 N11 93.3(2) . . ?
N1' Pt1 N11' 93.3(2) . . ?
N1 Pt1 N11' 86.8(2) . . ?
N11 Pt1 N11' 175.3(2) . . ?
N1' Pt1 O11 89.2(2) . . ?
N1 Pt1 O11 95.7(2) . . ?
N11 Pt1 O11 89.5(2) . . ?
N11' Pt1 O11 95.2(2) . . ?
N1' Pt1 Pd1 87.44(15) . . ?
N1 Pt1 Pd1 87.62(15) . . ?
N11 Pt1 Pd1 87.8(2) . . ?
N11' Pt1 Pd1 87.6(2) . . ?
O11 Pt1 Pd1 175.77(12) . . ?
N2' Pd1 N2 168.0(2) . . ?
N2' Pd1 O1W 93.8(2) . . ?
N2 Pd1 O1W 98.2(2) . . ?
N2' Pd1 Pt1 84.3(2) . . ?
N2 Pd1 Pt1 83.6(2) . . ?
O1W Pd1 Pt1 177.0(2) . . ?
N2' Pd1 Pd2 132.0(2) . . ?
N2 Pd1 Pd2 44.05(15) . . ?
O1W Pd1 Pd2 105.4(2) . . ?
Pt1 Pd1 Pd2 77.64(2) . . ?
N2' Pd1 Pd3 42.8(2) . . ?
N2 Pd1 Pd3 133.7(2) . . ?
O1W Pd1 Pd3 99.9(2) . . ?
Pt1 Pd1 Pd3 77.10(2) . . ?
Pd2 Pd1 Pd3 154.66(2) . . ?
N11' Pd2 N22 92.5(2) . . ?
N11' Pd2 N21 174.9(2) . . ?
N22 Pd2 N21 83.3(2) . . ?
N11' Pd2 N2 91.7(2) . . ?
N22 Pd2 N2 175.8(2) . . ?
N21 Pd2 N2 92.5(2) . . ?
N11' Pd2 Pd1 74.5(2) . . ?
N22 Pd2 Pd1 138.3(2) . . ?
N21 Pd2 Pd1 106.8(2) . . ?
N2 Pd2 Pd1 43.6(2) . . ?
N32 Pd3 N11 91.1(2) . . ?
N32 Pd3 N31 84.0(2) . . ?
N11 Pd3 N31 173.8(2) . . ?
N32 Pd3 N2' 176.6(2) . . ?
N11 Pd3 N2' 91.9(2) . . ?
N31 Pd3 N2' 93.2(2) . . ?
N32 Pd3 Pd1 138.1(2) . . ?
N11 Pd3 Pd1 73.0(2) . . ?
N31 Pd3 Pd1 113.2(2) . . ?
N2' Pd3 Pd1 41.7(2) . . ?
Pd2 N11' Pt1 114.1(3) . . ?
Pt1 N11 Pd3 114.4(3) . . ?
C21 N21 Pd2 108.9(4) . . ?
N21 C21 C22 106.7(6) . . ?
N22 C22 C21 108.9(5) . . ?
C22 N22 Pd2 109.6(4) . . ?
C31 N31 Pd3 107.4(4) . . ?
N31 C31 C32 108.3(6) . . ?
N32 C32 C31 106.0(5) . . ?
C32 N32 Pd3 108.4(4) . . ?
C2 N1 C6 120.2(6) . . ?
C2 N1 Pt1 118.9(4) . . ?
C6 N1 Pt1 120.8(4) . . ?
C2 N2 Pd1 116.2(4) . . ?
C2 N2 Pd2 114.3(4) . . ?
Pd1 N2 Pd2 92.4(2) . . ?
N1 C2 N2 117.3(6) . . ?
N1 C2 C3 119.9(6) . . ?
N2 C2 C3 122.8(6) . . ?
C4 C3 C2 119.6(7) . . ?
C3 C4 C5 120.3(7) . . ?
C6 C5 C4 118.0(7) . . ?
N1 C6 C5 121.9(7) . . ?
C6' N1' C2' 118.6(5) . . ?
C6' N1' Pt1 122.3(5) . . ?
C2' N1' Pt1 119.0(4) . . ?
N1' C2' N2' 116.8(6) . . ?
N1' C2' C3' 120.7(6) . . ?
N2' C2' C3' 122.4(6) . . ?
C2' N2' Pd1 115.7(5) . . ?
C2' N2' Pd3 112.2(5) . . ?
Pd1 N2' Pd3 95.5(3) . . ?
C4' C3' C2' 118.9(7) . . ?
C3' C4' C5' 121.1(7) . . ?
C6' C5' C4' 117.5(6) . . ?
N1' C6' C5' 123.1(7) . . ?
O12 N10 O13 121.3(6) . . ?
O12 N10 O11 117.9(7) . . ?
O13 N10 O11 120.8(6) . . ?
N10 O11 Pt1 124.6(4) . . ?
O23 N20 O22 120.6(6) . . ?
O23 N20 O21 119.6(7) . . ?
O22 N20 O21 119.8(6) . . ?
O33 N30 O31 121.6(7) . . ?
O33 N30 O32 118.2(7) . . ?
O31 N30 O32 120.2(6) . . ?
O42 N40 O41 121.7(7) . . ?
O42 N40 O43 111.1(9) . . ?
O41 N40 O43 125.7(9) . . ?
O42 N40 O43A 124.0(9) . . ?
O41 N40 O43A 111.4(9) . . ?
O43 N40 O43A 32.2(7) . . ?
O43A O43 N40 75.2(18) . . ?
O43 O43A N40 72.7(18) . . ?

loop_
_geom_bond_atom_site_label_1
_geom_bond_atom_site_label_2
_geom_bond_distance
_geom_bond_site_symmetry_2
_geom_bond_publ_flag
Pt1 N1' 2.016(5) . ?
Pt1 N1 2.026(5) . ?
Pt1 N11 2.038(6) . ?
Pt1 N11' 2.041(6) . ?
Pt1 O11 2.425(5) . ?
Pt1 Pd1 2.4503(7) . ?
Pd1 N2' 2.024(6) . ?
Pd1 N2 2.049(6) . ?
Pd1 O1W 2.084(5) . ?
Pd1 Pd2 2.9706(10) . ?
Pd1 Pd3 3.0298(10) . ?
Pd2 N11' 2.039(6) . ?
Pd2 N22 2.041(5) . ?
Pd2 N21 2.043(5) . ?
Pd2 N2 2.067(5) . ?
Pd3 N32 2.028(5) . ?
Pd3 N11 2.060(6) . ?
Pd3 N31 2.061(5) . ?
Pd3 N2' 2.068(6) . ?
N21 C21 1.495(8) . ?
C21 C22 1.500(9) . ?
C22 N22 1.493(8) . ?
N31 C31 1.465(8) . ?
C31 C32 1.517(9) . ?
C32 N32 1.498(8) . ?
N1 C2 1.345(8) . ?
N1 C6 1.350(8) . ?
N2 C2 1.398(9) . ?
C2 C3 1.410(9) . ?
C3 C4 1.359(9) . ?
C4 C5 1.391(9) . ?
C5 C6 1.383(9) . ?
N1' C6' 1.362(7) . ?
N1' C2' 1.363(8) . ?
C2' N2' 1.395(8) . ?
C2' C3' 1.403(9) . ?
C3' C4' 1.363(9) . ?
C4' C5' 1.396(10) . ?
C5' C6' 1.366(9) . ?
N10 O12 1.244(7) . ?
N10 O13 1.256(7) . ?
N10 O11 1.272(7) . ?
N20 O23 1.219(7) . ?
N20 O22 1.237(7) . ?
N20 O21 1.284(7) . ?
N30 O33 1.237(8) . ?
N30 O31 1.251(7) . ?
N30 O32 1.270(7) . ?
N40 O42 1.204(8) . ?
N40 O41 1.230(7) . ?
N40 O43 1.262(13) . ?
N40 O43A 1.278(14) . ?
O43 O43A 0.70(2) . ?

loop_
_geom_torsion_atom_site_label_1
_geom_torsion_atom_site_label_2
_geom_torsion_atom_site_label_3
_geom_torsion_atom_site_label_4
_geom_torsion
_geom_torsion_site_symmetry_1
_geom_torsion_site_symmetry_2
_geom_torsion_site_symmetry_3
_geom_torsion_site_symmetry_4
_geom_torsion_publ_flag
N1' Pt1 Pd1 N2' 26.5(2) . . . . ?
N1 Pt1 Pd1 N2' -153.3(2) . . . . ?
N11 Pt1 Pd1 N2' -59.9(2) . . . . ?
N11' Pt1 Pd1 N2' 119.8(2) . . . . ?
O11 Pt1 Pd1 N2' -10.3(14) . . . . ?
N1' Pt1 Pd1 N2 -153.1(2) . . . . ?
N1 Pt1 Pd1 N2 27.2(2) . . . . ?
N11 Pt1 Pd1 N2 120.5(2) . . . . ?
N11' Pt1 Pd1 N2 -59.7(2) . . . . ?
O11 Pt1 Pd1 N2 170.2(14) . . . . ?
N1' Pt1 Pd1 O1W 78.9(25) . . . . ?
N1 Pt1 Pd1 O1W -100.8(25) . . . . ?
N11 Pt1 Pd1 O1W -7.5(25) . . . . ?
N11' Pt1 Pd1 O1W 172.3(25) . . . . ?
O11 Pt1 Pd1 O1W 42.2(29) . . . . ?
N1' Pt1 Pd1 Pd2 -108.80(15) . . . . ?
N1 Pt1 Pd1 Pd2 71.47(15) . . . . ?
N11 Pt1 Pd1 Pd2 164.8(2) . . . . ?
N11' Pt1 Pd1 Pd2 -15.4(2) . . . . ?
O11 Pt1 Pd1 Pd2 -145.5(14) . . . . ?
N1' Pt1 Pd1 Pd3 69.28(15) . . . . ?
N1 Pt1 Pd1 Pd3 -110.45(15) . . . . ?
N11 Pt1 Pd1 Pd3 -17.1(2) . . . . ?
N11' Pt1 Pd1 Pd3 162.6(2) . . . . ?
O11 Pt1 Pd1 Pd3 32.5(14) . . . . ?
N2' Pd1 Pd2 N11' -54.5(3) . . . . ?
N2 Pd1 Pd2 N11' 109.7(3) . . . . ?
O1W Pd1 Pd2 N11' -164.4(2) . . . . ?
Pt1 Pd1 Pd2 N11' 16.0(2) . . . . ?
Pd3 Pd1 Pd2 N11' 11.6(2) . . . . ?
N2' Pd1 Pd2 N22 21.4(3) . . . . ?
N2 Pd1 Pd2 N22 -174.4(3) . . . . ?
O1W Pd1 Pd2 N22 -88.5(3) . . . . ?
Pt1 Pd1 Pd2 N22 91.9(2) . . . . ?
Pd3 Pd1 Pd2 N22 87.5(2) . . . . ?
N2' Pd1 Pd2 N21 120.4(3) . . . . ?
N2 Pd1 Pd2 N21 -75.4(3) . . . . ?
O1W Pd1 Pd2 N21 10.5(2) . . . . ?
Pt1 Pd1 Pd2 N21 -169.1(2) . . . . ?
Pd3 Pd1 Pd2 N21 -173.5(2) . . . . ?
N2' Pd1 Pd2 N2 -164.2(3) . . . . ?
N2 Pd1 Pd2 N2 0.000(3) . . . . ?
O1W Pd1 Pd2 N2 85.9(3) . . . . ?
Pt1 Pd1 Pd2 N2 -93.6(2) . . . . ?
Pd3 Pd1 Pd2 N2 -98.0(2) . . . . ?
N2' Pd1 Pd3 N32 -174.9(3) . . . . ?
N2 Pd1 Pd3 N32 21.6(3) . . . . ?
O1W Pd1 Pd3 N32 -90.0(3) . . . . ?
Pt1 Pd1 Pd3 N32 89.5(2) . . . . ?
Pd2 Pd1 Pd3 N32 93.9(2) . . . . ?
N2' Pd1 Pd3 N11 113.3(3) . . . . ?
N2 Pd1 Pd3 N11 -50.2(3) . . . . ?
O1W Pd1 Pd3 N11 -161.8(2) . . . . ?
Pt1 Pd1 Pd3 N11 17.7(2) . . . . ?
Pd2 Pd1 Pd3 N11 22.1(2) . . . . ?
N2' Pd1 Pd3 N31 -66.9(3) . . . . ?
N2 Pd1 Pd3 N31 129.6(3) . . . . ?
O1W Pd1 Pd3 N31 18.0(2) . . . . ?
Pt1 Pd1 Pd3 N31 -162.5(2) . . . . ?
Pd2 Pd1 Pd3 N31 -158.1(2) . . . . ?
N2' Pd1 Pd3 N2' 0.000(4) . . . . ?
N2 Pd1 Pd3 N2' -163.5(3) . . . . ?
O1W Pd1 Pd3 N2' 84.9(3) . . . . ?
Pt1 Pd1 Pd3 N2' -95.6(2) . . . . ?
Pd2 Pd1 Pd3 N2' -91.2(2) . . . . ?
N22 Pd2 N11' Pt1 -160.5(3) . . . . ?
N21 Pd2 N11' Pt1 -126.9(25) . . . . ?
N2 Pd2 N11' Pt1 19.7(3) . . . . ?
Pd1 Pd2 N11' Pt1 -20.8(2) . . . . ?
N1' Pt1 N11' Pd2 111.8(3) . . . . ?
N1 Pt1 N11' Pd2 -63.3(3) . . . . ?
N11 Pt1 N11' Pd2 27.7(29) . . . . ?
O11 Pt1 N11' Pd2 -158.7(3) . . . . ?
Pd1 Pt1 N11' Pd2 24.5(3) . . . . ?
N1' Pt1 N11 Pd3 -60.0(3) . . . . ?
N1 Pt1 N11 Pd3 115.1(3) . . . . ?
N11' Pt1 N11 Pd3 24.4(29) . . . . ?
O11 Pt1 N11 Pd3 -149.2(3) . . . . ?
Pd1 Pt1 N11 Pd3 27.6(2) . . . . ?
N32 Pd3 N11 Pt1 -163.7(3) . . . . ?
N31 Pd3 N11 Pt1 158.8(18) . . . . ?
N2' Pd3 N11 Pt1 14.6(3) . . . . ?
Pd1 Pd3 N11 Pt1 -23.0(2) . . . . ?
N11' Pd2 N21 C21 -52.6(28) . . . . ?
N22 Pd2 N21 C21 -18.7(4) . . . . ?
N2 Pd2 N21 C21 160.9(4) . . . . ?
Pd1 Pd2 N21 C21 -157.3(4) . . . . ?
Pd2 N21 C21 C22 42.9(6) . . . . ?
N21 C21 C22 N22 -51.9(7) . . . . ?
C21 C22 N22 Pd2 36.1(6) . . . . ?
N11' Pd2 N22 C22 167.7(4) . . . . ?
N21 Pd2 N22 C22 -9.5(4) . . . . ?
N2 Pd2 N22 C22 -15.5(33) . . . . ?
Pd1 Pd2 N22 C22 98.4(4) . . . . ?
N32 Pd3 N31 C31 -14.5(4) . . . . ?
N11 Pd3 N31 C31 23.2(21) . . . . ?
N2' Pd3 N31 C31 167.4(4) . . . . ?
Pd1 Pd3 N31 C31 -154.8(4) . . . . ?
Pd3 N31 C31 C32 42.0(6) . . . . ?
N31 C31 C32 N32 -56.2(7) . . . . ?
C31 C32 N32 Pd3 42.2(6) . . . . ?
N11 Pd3 N32 C32 167.9(4) . . . . ?
N31 Pd3 N32 C32 -15.9(4) . . . . ?
N2' Pd3 N32 C32 18.0(41) . . . . ?
Pd1 Pd3 N32 C32 102.6(4) . . . . ?
N1' Pt1 N1 C2 -25.4(27) . . . . ?
N11 Pt1 N1 C2 -109.9(5) . . . . ?
N11' Pt1 N1 C2 65.4(5) . . . . ?
O11 Pt1 N1 C2 160.3(5) . . . . ?
Pd1 Pt1 N1 C2 -22.3(5) . . . . ?
N1' Pt1 N1 C6 153.0(23) . . . . ?
N11 Pt1 N1 C6 68.5(5) . . . . ?
N11' Pt1 N1 C6 -116.1(5) . . . . ?
O11 Pt1 N1 C6 -21.3(5) . . . . ?
Pd1 Pt1 N1 C6 156.2(5) . . . . ?
N2' Pd1 N2 C2 -42.1(13) . . . . ?
O1W Pd1 N2 C2 137.7(5) . . . . ?
Pt1 Pd1 N2 C2 -39.9(4) . . . . ?
Pd2 Pd1 N2 C2 -118.7(5) . . . . ?
Pd3 Pd1 N2 C2 25.4(6) . . . . ?
N2' Pd1 N2 Pd2 76.7(11) . . . . ?
O1W Pd1 N2 Pd2 -103.6(2) . . . . ?
Pt1 Pd1 N2 Pd2 78.8(2) . . . . ?
Pd2 Pd1 N2 Pd2 0.000(2) . . . . ?
Pd3 Pd1 N2 Pd2 144.10(10) . . . . ?
N11' Pd2 N2 C2 55.1(5) . . . . ?
N22 Pd2 N2 C2 -121.8(30) . . . . ?
N21 Pd2 N2 C2 -127.7(5) . . . . ?
Pd1 Pd2 N2 C2 120.3(5) . . . . ?
N11' Pd2 N2 Pd1 -65.2(2) . . . . ?
N22 Pd2 N2 Pd1 118.0(30) . . . . ?
N21 Pd2 N2 Pd1 112.0(2) . . . . ?
Pd1 Pd2 N2 Pd1 0.000(2) . . . . ?
C6 N1 C2 N2 179.4(6) . . . . ?
Pt1 N1 C2 N2 -2.2(8) . . . . ?
C6 N1 C2 C3 -0.6(10) . . . . ?
Pt1 N1 C2 C3 177.8(5) . . . . ?
Pd1 N2 C2 N1 34.2(7) . . . . ?
Pd2 N2 C2 N1 -71.7(7) . . . . ?
Pd1 N2 C2 C3 -145.8(5) . . . . ?
Pd2 N2 C2 C3 108.3(6) . . . . ?
N1 C2 C3 C4 1.6(10) . . . . ?
N2 C2 C3 C4 -178.3(6) . . . . ?
C2 C3 C4 C5 -1.7(11) . . . . ?
C3 C4 C5 C6 0.7(10) . . . . ?
C2 N1 C6 C5 -0.4(10) . . . . ?
Pt1 N1 C6 C5 -178.8(5) . . . . ?
C4 C5 C6 N1 0.3(10) . . . . ?
N1 Pt1 N1' C6' 162.7(22) . . . . ?
N11 Pt1 N1' C6' -112.5(5) . . . . ?
N11' Pt1 N1' C6' 72.1(5) . . . . ?
O11 Pt1 N1' C6' -23.0(5) . . . . ?
Pd1 Pt1 N1' C6' 159.6(5) . . . . ?
N1 Pt1 N1' C2' -15.9(27) . . . . ?
N11 Pt1 N1' C2' 68.9(5) . . . . ?
N11' Pt1 N1' C2' -106.5(5) . . . . ?
O11 Pt1 N1' C2' 158.4(5) . . . . ?
Pd1 Pt1 N1' C2' -19.1(5) . . . . ?
C6' N1' C2' N2' 174.9(6) . . . . ?
Pt1 N1' C2' N2' -6.5(8) . . . . ?
C6' N1' C2' C3' -1.4(10) . . . . ?
Pt1 N1' C2' C3' 177.3(5) . . . . ?
N1' C2' N2' Pd1 37.5(8) . . . . ?
C3' C2' N2' Pd1 -146.4(6) . . . . ?
N1' C2' N2' Pd3 -70.7(7) . . . . ?
C3' C2' N2' Pd3 105.4(7) . . . . ?
N2 Pd1 N2' C2' -38.7(14) . . . . ?
O1W Pd1 N2' C2' 141.6(5) . . . . ?
Pt1 Pd1 N2' C2' -40.8(5) . . . . ?
Pd2 Pd1 N2' C2' 26.9(6) . . . . ?
Pd3 Pd1 N2' C2' -117.9(6) . . . . ?
N2 Pd1 N2' Pd3 79.2(11) . . . . ?
O1W Pd1 N2' Pd3 -100.5(2) . . . . ?
Pt1 Pd1 N2' Pd3 77.1(2) . . . . ?
Pd2 Pd1 N2' Pd3 144.83(11) . . . . ?
Pd3 Pd1 N2' Pd3 0.000(3) . . . . ?
N32 Pd3 N2' C2' -150.8(37) . . . . ?
N11 Pd3 N2' C2' 59.3(5) . . . . ?
N31 Pd3 N2' C2' -117.1(5) . . . . ?
Pd1 Pd3 N2' C2' 120.7(6) . . . . ?
N32 Pd3 N2' Pd1 88.5(40) . . . . ?
N11 Pd3 N2' Pd1 -61.5(2) . . . . ?
N31 Pd3 N2' Pd1 122.2(2) . . . . ?
Pd1 Pd3 N2' Pd1 0.000(3) . . . . ?
N1' C2' C3' C4' -0.3(10) . . . . ?
N2' C2' C3' C4' -176.3(7) . . . . ?
C2' C3' C4' C5' 1.8(11) . . . . ?
C3' C4' C5' C6' -1.7(11) . . . . ?
C2' N1' C6' C5' 1.5(10) . . . . ?
Pt1 N1' C6' C5' -177.1(5) . . . . ?
C4' C5' C6' N1' 0.0(11) . . . . ?
O12 N10 O11 Pt1 174.0(4) . . . . ?
O13 N10 O11 Pt1 -4.5(8) . . . . ?
N1' Pt1 O11 N10 132.1(5) . . . . ?
N1 Pt1 O11 N10 -48.4(5) . . . . ?
N11 Pt1 O11 N10 -141.6(5) . . . . ?
N11' Pt1 O11 N10 38.9(5) . . . . ?
Pd1 Pt1 O11 N10 168.8(11) . . . . ?
O42 N40 O43 O43A -120.7(18) . . . . ?
O41 N40 O43 O43A 72.6(21) . . . . ?
O43A N40 O43 O43A 0.0 . . . . ?
N40 O43 O43A N40 0.0 . . . . ?
O42 N40 O43A O43 75.2(20) . . . . ?
O41 N40 O43A O43 -123.7(18) . . . . ?
O43 N40 O43A O43 0.0 . . . . ?
